data_2023057
loop_
_publ_author_name
'Upmann, Daniel'
'Bockfeld, Dirk'
'Jones, Peter G.'
'T&#xe2;rcoveanu, Eliza'

_publ_section_title
;
 Crystal structures of ten phosphane chalcogenide complexes of gold(III)
 chloride and bromide.
;
_journal_coeditor_code YZ2051
_journal_issue 'Pt 4'
_journal_name_full 'Acta crystallographica. Section E, Crystallographic communications'
_journal_page_first 355
_journal_page_last 369
_journal_paper_doi 10.1107/S2056989024002032
_journal_volume 80
_journal_year 2024
_chemical_formula_iupac '[Au Cl3 (C11 H25 P Se)]'
_chemical_formula_moiety 'C11 H25 Au Cl3 P Se'
_chemical_formula_sum 'C11 H25 Au Cl3 P Se'
_chemical_formula_weight 570.55
_chemical_name_systematic
;
Trichlorido[di-<i>tert</i>-butyl(propan-2-yl)phosphane
selenide-\k<i>S</i>]gold(III)
;
_space_group_crystal_system triclinic
_space_group_IT_number 2
_space_group_name_Hall '-P 1'
_space_group_name_H-M_alt 'P -1'
_atom_sites_solution_hydrogens geom
_atom_sites_solution_primary direct
_atom_sites_solution_secondary difmap
_audit_creation_method SHELXL-2019/3
_cell_angle_alpha 78.391(3)
_cell_angle_beta 71.168(4)
_cell_angle_gamma 73.463(4)
_cell_formula_units_Z 2
_cell_length_a 8.5878(4)
_cell_length_b 9.8435(4)
_cell_length_c 11.5022(5)
_cell_measurement_reflns_used 26441
_cell_measurement_temperature 100(2)
_cell_measurement_theta_max 30.8183
_cell_measurement_theta_min 2.1697
_cell_volume 875.78(7)
_computing_cell_refinement
;
CrysAlisPro, Version 1.171.35.21 (Rigaku OD, 2020)
;
_computing_data_collection
;
CrysAlisPro, Version 1.171.35.21 (Rigaku OD, 2020)
;
_computing_data_reduction
;
CrysAlisPro, Version 1.171.35.21 (Rigaku OD, 2020)
;
_computing_molecular_graphics
;
Bruker XP, Version 5.1 (Bruker, 1998)
;
_computing_publication_material
;
SHELXL-2019/3 (Sheldrick, 2015)
;
_computing_structure_refinement
;
SHELXL-2019/3 (Sheldrick, 2015)
;
_computing_structure_solution
;
SHELXS-97 (Sheldrick, 2008)
;
_diffrn_ambient_temperature 100(2)
_diffrn_detector_area_resol_mean 16.1419
_diffrn_measured_fraction_theta_full 0.990
_diffrn_measured_fraction_theta_max 0.946
_diffrn_measurement_device_type 'Oxford Diffraction Xcalibur, Eos'
_diffrn_measurement_method '\w scans'
_diffrn_radiation_type MoK\a
_diffrn_radiation_wavelength 0.71073
_diffrn_reflns_av_R_equivalents 0.0322
_diffrn_reflns_av_unetI/netI 0.0159
_diffrn_reflns_limit_h_max 12
_diffrn_reflns_limit_h_min -12
_diffrn_reflns_limit_k_max 14
_diffrn_reflns_limit_k_min -14
_diffrn_reflns_limit_l_max 16
_diffrn_reflns_limit_l_min -16
_diffrn_reflns_number 54532
_diffrn_reflns_theta_full 30.000
_diffrn_reflns_theta_max 30.887
_diffrn_reflns_theta_min 2.174
_diffrn_source 'Enhance (Mo) X-ray Source'
_exptl_absorpt_coefficient_mu 11.006
_exptl_absorpt_correction_T_max 1.00000
_exptl_absorpt_correction_T_min 0.69975
_exptl_absorpt_correction_type multi-scan
_exptl_absorpt_process_details
;
(CrysAlisPro; Rigaku OD, 2020)
;
_exptl_crystal_colour 'dark red'
_exptl_crystal_density_diffrn 2.164
_exptl_crystal_density_method 'not measured'
_exptl_crystal_description block
_exptl_crystal_F_000 540
_exptl_crystal_size_max 0.18
_exptl_crystal_size_mid 0.15
_exptl_crystal_size_min 0.12
_refine_diff_density_max 0.835
_refine_diff_density_min -0.729
_refine_ls_extinction_coef 0.00113(8)
_refine_ls_extinction_expression '<i>F</i>~c~^*^ = <i>kF</i>~c~[1 + 0.001 <i>F</i>~c~^2^\l^3^/sin(2\q)]^-1/4^'
_refine_ls_extinction_method
;
SHELXL-2019/3 (Sheldrick, 2015)
;
_refine_ls_goodness_of_fit_ref 1.101
_refine_ls_hydrogen_treatment constr
_refine_ls_matrix_type full
_refine_ls_number_parameters 163
_refine_ls_number_reflns 5231
_refine_ls_number_restraints 0
_refine_ls_restrained_S_all 1.101
_refine_ls_R_factor_all 0.0164
_refine_ls_R_factor_gt 0.0144
_refine_ls_shift/su_max 0.002
_refine_ls_shift/su_mean 0.000
_refine_ls_structure_factor_coef Fsqd
_refine_ls_weighting_details 'w=1/[\s^2^(Fo^2^)+(0.0102P)^2^+0.6517P] where P=(Fo^2^+2Fc^2^)/3'
_refine_ls_weighting_scheme calc
_refine_ls_wR_factor_gt 0.0292
_refine_ls_wR_factor_ref 0.0297
_reflns_number_gt 4984
_reflns_number_total 5231
_reflns_threshold_expression 'I > 2\s(I)'
_cod_data_source_file yz2051.cif
_cod_data_source_block 15a
_cod_depositor_comments 'Adding full bibliography for 2023050--2023062.cif.'
_cod_database_code 2023057
_shelx_space_group_comment
;
The symmetry employed for this shelxl refinement is uniquely defined
by the following loop, which should always be used as a source of
symmetry information in preference to the above space-group names.
They are only intended as comments.
;
_shelx_estimated_absorpt_t_min 0.242
_shelx_estimated_absorpt_t_max 0.352

loop_
_space_group_symop_operation_xyz
'x, y, z'
'-x, -y, -z'

loop_
_atom_site_type_symbol
_atom_site_label
_atom_site_fract_x
_atom_site_fract_y
_atom_site_fract_z
_atom_site_U_iso_or_equiv
_atom_site_adp_type
_atom_site_calc_flag
_atom_site_occupancy
_atom_site_disorder_assembly
_atom_site_disorder_group
Au Au1 0.47065(2) 0.34817(2) 0.24083(2) 0.01225(3) Uani d 1 . .
Cl Cl1 0.53440(7) 0.12047(5) 0.34417(5) 0.02266(10) Uani d 1 . .
Cl Cl2 0.73944(6) 0.36884(5) 0.21249(4) 0.01954(9) Uani d 1 . .
Cl Cl3 0.20708(6) 0.32192(5) 0.25905(5) 0.02097(9) Uani d 1 . .
Se Se1 0.41932(2) 0.58622(2) 0.12550(2) 0.01264(4) Uani d 1 . .
P P1 0.21270(5) 0.73111(5) 0.24893(4) 0.00884(8) Uani d 1 . .
C C1 0.2579(2) 0.71444(18) 0.40126(15) 0.0110(3) Uani d 1 . .
C C2 0.2204(2) 0.90901(18) 0.15358(16) 0.0119(3) Uani d 1 . .
C C3 0.0106(2) 0.68238(19) 0.27683(17) 0.0139(3) Uani d 1 . .
H H3 0.029641 0.580448 0.314717 0.017 Uiso calc 1 . .
C C11 0.1588(2) 0.8456(2) 0.47037(16) 0.0154(3) Uani d 1 . .
H H11A 0.178588 0.829709 0.551846 0.023 Uiso calc 1 . .
H H11B 0.037554 0.860209 0.480689 0.023 Uiso calc 1 . .
H H11C 0.197124 0.930249 0.422547 0.023 Uiso calc 1 . .
C C12 0.4474(2) 0.6965(2) 0.38347(17) 0.0160(4) Uani d 1 . .
H H12A 0.467866 0.684501 0.464383 0.024 Uiso calc 1 . .
H H12B 0.482936 0.781360 0.333425 0.024 Uiso calc 1 . .
H H12C 0.512449 0.612140 0.341234 0.024 Uiso calc 1 . .
C C13 0.2056(2) 0.58019(19) 0.48112(16) 0.0151(3) Uani d 1 . .
H H13A 0.261624 0.497634 0.434914 0.023 Uiso calc 1 . .
H H13B 0.082529 0.594352 0.501794 0.023 Uiso calc 1 . .
H H13C 0.239410 0.563197 0.557428 0.023 Uiso calc 1 . .
C C21 0.2454(3) 0.8959(2) 0.01674(16) 0.0171(4) Uani d 1 . .
H H21A 0.235623 0.990931 -0.030806 0.026 Uiso calc 1 . .
H H21B 0.158520 0.852840 0.011331 0.026 Uiso calc 1 . .
H H21C 0.357828 0.835579 -0.017068 0.026 Uiso calc 1 . .
C C22 0.0541(2) 1.01974(19) 0.19973(17) 0.0164(4) Uani d 1 . .
H H22A 0.031062 1.022339 0.288534 0.025 Uiso calc 1 . .
H H22B -0.039081 0.993275 0.185004 0.025 Uiso calc 1 . .
H H22C 0.064293 1.114141 0.155043 0.025 Uiso calc 1 . .
C C23 0.3698(2) 0.9605(2) 0.15942(17) 0.0164(4) Uani d 1 . .
H H23A 0.377807 1.049299 0.103710 0.025 Uiso calc 1 . .
H H23B 0.474790 0.887482 0.134006 0.025 Uiso calc 1 . .
H H23C 0.352286 0.977511 0.244277 0.025 Uiso calc 1 . .
C C31 -0.0328(3) 0.6819(2) 0.15753(19) 0.0222(4) Uani d 1 . .
H H31A -0.121644 0.630111 0.176110 0.033 Uiso calc 1 . .
H H31B 0.068516 0.634926 0.097399 0.033 Uiso calc 1 . .
H H31C -0.072920 0.780409 0.122908 0.033 Uiso calc 1 . .
C C32 -0.1437(2) 0.7623(2) 0.37100(19) 0.0191(4) Uani d 1 . .
H H32A -0.169270 0.864012 0.339953 0.029 Uiso calc 1 . .
H H32B -0.118272 0.750211 0.450156 0.029 Uiso calc 1 . .
H H32C -0.241604 0.723426 0.382853 0.029 Uiso calc 1 . .

loop_
_atom_site_aniso_label
_atom_site_aniso_U_11
_atom_site_aniso_U_22
_atom_site_aniso_U_33
_atom_site_aniso_U_12
_atom_site_aniso_U_13
_atom_site_aniso_U_23
Au1 0.01513(4) 0.00940(3) 0.01254(4) 0.00065(2) -0.00576(2) -0.00410(2)
Cl1 0.0321(3) 0.0122(2) 0.0273(2) -0.00214(18) -0.0176(2) 0.00029(17)
Cl2 0.0152(2) 0.0192(2) 0.0244(2) 0.00072(16) -0.00806(17) -0.00586(17)
Cl3 0.0193(2) 0.0132(2) 0.0327(3) -0.00315(16) -0.00950(19) -0.00519(18)
Se1 0.01521(8) 0.01085(8) 0.00931(7) 0.00077(6) -0.00215(6) -0.00334(6)
P1 0.00901(19) 0.00871(19) 0.00890(18) -0.00114(15) -0.00311(15) -0.00166(14)
C1 0.0116(8) 0.0127(8) 0.0084(7) -0.0003(6) -0.0034(6) -0.0031(6)
C2 0.0139(8) 0.0100(7) 0.0116(8) -0.0028(6) -0.0038(6) -0.0006(6)
C3 0.0121(8) 0.0128(8) 0.0183(8) -0.0040(6) -0.0071(7) 0.0009(6)
C11 0.0169(8) 0.0144(8) 0.0133(8) 0.0007(7) -0.0031(7) -0.0062(6)
C12 0.0123(8) 0.0210(9) 0.0159(8) 0.0001(7) -0.0066(7) -0.0065(7)
C13 0.0173(8) 0.0148(8) 0.0110(8) -0.0013(7) -0.0037(7) -0.0007(6)
C21 0.0238(10) 0.0153(8) 0.0117(8) -0.0047(7) -0.0061(7) 0.0015(6)
C22 0.0171(9) 0.0109(8) 0.0195(9) 0.0004(7) -0.0066(7) -0.0007(7)
C23 0.0169(9) 0.0154(8) 0.0171(9) -0.0062(7) -0.0027(7) -0.0026(7)
C31 0.0235(10) 0.0226(10) 0.0275(10) -0.0089(8) -0.0157(8) 0.0004(8)
C32 0.0098(8) 0.0177(9) 0.0263(10) -0.0019(7) -0.0038(7) 0.0011(7)

loop_
_atom_type_symbol
_atom_type_description
_atom_type_scat_dispersion_real
_atom_type_scat_dispersion_imag
_atom_type_scat_source
C C 0.0033 0.0016 'International Tables Vol C Tables 4.2.6.8 and 6.1.1.4'
H H 0.0000 0.0000 'International Tables Vol C Tables 4.2.6.8 and 6.1.1.4'
P P 0.1023 0.0942 'International Tables Vol C Tables 4.2.6.8 and 6.1.1.4'
Cl Cl 0.1484 0.1585 'International Tables Vol C Tables 4.2.6.8 and 6.1.1.4'
Se Se -0.0929 2.2259 'International Tables Vol C Tables 4.2.6.8 and 6.1.1.4'
Au Au -2.0133 8.8022 'International Tables Vol C Tables 4.2.6.8 and 6.1.1.4'

loop_
_geom_angle_atom_site_label_1
_geom_angle_atom_site_label_2
_geom_angle_atom_site_label_3
_geom_angle_site_symmetry_1
_geom_angle_site_symmetry_3
_geom_angle
_geom_angle_publ_flag
Cl2 Au1 Cl3 . . 176.794(17) y
Cl2 Au1 Cl1 . . 89.966(18) y
Cl3 Au1 Cl1 . . 89.946(18) y
Cl2 Au1 Se1 . . 87.383(14) y
Cl3 Au1 Se1 . . 92.617(13) y
Cl1 Au1 Se1 . . 176.951(14) y
P1 Se1 Au1 . . 108.487(14) y
C3 P1 C2 . . 112.81(8) y
C3 P1 C1 . . 108.96(8) y
C2 P1 C1 . . 114.08(8) y
C3 P1 Se1 . . 109.45(6) y
C2 P1 Se1 . . 101.19(6) y
C1 P1 Se1 . . 110.07(5) y
C12 C1 C11 . . 108.31(15) ?
C12 C1 C13 . . 108.25(14) ?
C11 C1 C13 . . 109.14(14) ?
C12 C1 P1 . . 111.25(11) ?
C11 C1 P1 . . 111.89(12) ?
C13 C1 P1 . . 107.91(12) ?
C23 C2 C22 . . 109.72(15) ?
C23 C2 C21 . . 107.75(14) ?
C22 C2 C21 . . 108.65(15) ?
C23 C2 P1 . . 110.50(12) ?
C22 C2 P1 . . 110.36(12) ?
C21 C2 P1 . . 109.82(12) ?
C31 C3 C32 . . 110.83(15) ?
C31 C3 P1 . . 113.41(13) ?
C32 C3 P1 . . 116.45(13) ?
C31 C3 H3 . . 105.0 ?
C32 C3 H3 . . 105.0 ?
P1 C3 H3 . . 105.0 ?
C1 C11 H11A . . 109.5 ?
C1 C11 H11B . . 109.5 ?
H11A C11 H11B . . 109.5 ?
C1 C11 H11C . . 109.5 ?
H11A C11 H11C . . 109.5 ?
H11B C11 H11C . . 109.5 ?
C1 C12 H12A . . 109.5 ?
C1 C12 H12B . . 109.5 ?
H12A C12 H12B . . 109.5 ?
C1 C12 H12C . . 109.5 ?
H12A C12 H12C . . 109.5 ?
H12B C12 H12C . . 109.5 ?
C1 C13 H13A . . 109.5 ?
C1 C13 H13B . . 109.5 ?
H13A C13 H13B . . 109.5 ?
C1 C13 H13C . . 109.5 ?
H13A C13 H13C . . 109.5 ?
H13B C13 H13C . . 109.5 ?
C2 C21 H21A . . 109.5 ?
C2 C21 H21B . . 109.5 ?
H21A C21 H21B . . 109.5 ?
C2 C21 H21C . . 109.5 ?
H21A C21 H21C . . 109.5 ?
H21B C21 H21C . . 109.5 ?
C2 C22 H22A . . 109.5 ?
C2 C22 H22B . . 109.5 ?
H22A C22 H22B . . 109.5 ?
C2 C22 H22C . . 109.5 ?
H22A C22 H22C . . 109.5 ?
H22B C22 H22C . . 109.5 ?
C2 C23 H23A . . 109.5 ?
C2 C23 H23B . . 109.5 ?
H23A C23 H23B . . 109.5 ?
C2 C23 H23C . . 109.5 ?
H23A C23 H23C . . 109.5 ?
H23B C23 H23C . . 109.5 ?
C3 C31 H31A . . 109.5 ?
C3 C31 H31B . . 109.5 ?
H31A C31 H31B . . 109.5 ?
C3 C31 H31C . . 109.5 ?
H31A C31 H31C . . 109.5 ?
H31B C31 H31C . . 109.5 ?
C3 C32 H32A . . 109.5 ?
C3 C32 H32B . . 109.5 ?
H32A C32 H32B . . 109.5 ?
C3 C32 H32C . . 109.5 ?
H32A C32 H32C . . 109.5 ?
H32B C32 H32C . . 109.5 ?

loop_
_geom_bond_atom_site_label_1
_geom_bond_atom_site_label_2
_geom_bond_site_symmetry_2
_geom_bond_distance
_geom_bond_publ_flag
Au1 Cl2 . 2.2871(5) y
Au1 Cl3 . 2.2889(5) y
Au1 Cl1 . 2.3207(5) y
Au1 Se1 . 2.4460(2) y
Se1 P1 . 2.2240(5) y
P1 C3 . 1.8435(18) y
P1 C2 . 1.8762(18) y
P1 C1 . 1.8802(17) y
C1 C12 . 1.535(2) ?
C1 C11 . 1.541(2) ?
C1 C13 . 1.541(2) ?
C2 C23 . 1.532(3) ?
C2 C22 . 1.539(2) ?
C2 C21 . 1.545(2) ?
C3 C31 . 1.535(3) ?
C3 C32 . 1.539(3) ?
C3 H3 . 1.0000 ?
C11 H11A . 0.9800 ?
C11 H11B . 0.9800 ?
C11 H11C . 0.9800 ?
C12 H12A . 0.9800 ?
C12 H12B . 0.9800 ?
C12 H12C . 0.9800 ?
C13 H13A . 0.9800 ?
C13 H13B . 0.9800 ?
C13 H13C . 0.9800 ?
C21 H21A . 0.9800 ?
C21 H21B . 0.9800 ?
C21 H21C . 0.9800 ?
C22 H22A . 0.9800 ?
C22 H22B . 0.9800 ?
C22 H22C . 0.9800 ?
C23 H23A . 0.9800 ?
C23 H23B . 0.9800 ?
C23 H23C . 0.9800 ?
C31 H31A . 0.9800 ?
C31 H31B . 0.9800 ?
C31 H31C . 0.9800 ?
C32 H32A . 0.9800 ?
C32 H32B . 0.9800 ?
C32 H32C . 0.9800 ?

loop_
_geom_hbond_atom_site_label_D
_geom_hbond_atom_site_label_H
_geom_hbond_atom_site_label_A
_geom_hbond_site_symmetry_A
_geom_hbond_distance_DH
_geom_hbond_distance_HA
_geom_hbond_distance_DA
_geom_hbond_angle_DHA
_geom_hbond_publ_flag
C13 H13A Au1 . 0.98 2.76 3.6818(18) 157.5 yes
C21 H21C Se1 . 0.98 2.68 3.1887(19) 112.5 yes
C12 H12C Se1 . 0.98 2.92 3.4566(18) 115.6 yes
C3 H3 Cl3 . 1.00 2.65 3.4842(19) 140.9 yes
C12 H12C Cl2 . 0.98 2.94 3.9145(19) 174.0 yes
C13 H13C Cl2 2_666 0.98 2.93 3.8489(19) 156.8 yes

loop_
_geom_torsion_atom_site_label_1
_geom_torsion_atom_site_label_2
_geom_torsion_atom_site_label_3
_geom_torsion_atom_site_label_4
_geom_torsion_site_symmetry_1
_geom_torsion_site_symmetry_2
_geom_torsion_site_symmetry_3
_geom_torsion_site_symmetry_4
_geom_torsion
_geom_torsion_publ_flag
Cl2 Au1 Se1 P1 . . . . -118.493(18) y
Cl3 Au1 Se1 P1 . . . . 64.717(19) y
Au1 Se1 P1 C3 . . . . -69.97(6) y
Au1 Se1 P1 C2 . . . . 170.76(6) y
Au1 Se1 P1 C1 . . . . 49.76(6) y
C3 P1 C1 C12 . . . . 158.15(12) ?
C2 P1 C1 C12 . . . . -74.80(14) ?
Se1 P1 C1 C12 . . . . 38.13(14) ?
C3 P1 C1 C11 . . . . -80.54(14) ?
C2 P1 C1 C11 . . . . 46.50(15) ?
Se1 P1 C1 C11 . . . . 159.43(11) ?
C3 P1 C1 C13 . . . . 39.54(14) ?
C2 P1 C1 C13 . . . . 166.59(11) ?
Se1 P1 C1 C13 . . . . -80.49(11) ?
C3 P1 C2 C23 . . . . 166.31(12) ?
C1 P1 C2 C23 . . . . 41.28(14) ?
Se1 P1 C2 C23 . . . . -76.86(12) ?
C3 P1 C2 C22 . . . . 44.79(15) ?
C1 P1 C2 C22 . . . . -80.24(14) ?
Se1 P1 C2 C22 . . . . 161.62(11) ?
C3 P1 C2 C21 . . . . -74.96(14) ?
C1 P1 C2 C21 . . . . 160.01(12) ?
Se1 P1 C2 C21 . . . . 41.87(13) ?
C2 P1 C3 C31 . . . . 56.35(16) ?
C1 P1 C3 C31 . . . . -175.89(13) ?
Se1 P1 C3 C31 . . . . -55.48(14) ?
C2 P1 C3 C32 . . . . -74.05(15) ?
C1 P1 C3 C32 . . . . 53.71(15) ?
Se1 P1 C3 C32 . . . . 174.13(12) ?
